data_2227659
loop_
_publ_author_name
'\<St\<epni\<cka, Petr'
'Sola\<rov\'a, Hana'
'C\'isa\<rov\'a, Ivana'

_publ_section_title
;
 1-Methanesulfonyl-1<i>H</i>-1,2,3-benzotriazole
;
_journal_coeditor_code IM2237
_journal_issue 11
_journal_name_full 'Acta Crystallographica Section E'
_journal_page_first o2840
_journal_paper_doi 10.1107/S1600536810040778
_journal_volume 66
_journal_year 2010
_chemical_formula_iupac 'C7 H7 N3 O2 S'
_chemical_formula_moiety 'C7 H7 N3 O2 S'
_chemical_formula_sum 'C7 H7 N3 O2 S'
_chemical_formula_weight 197.22
_chemical_name_systematic
;
1-Methanesulfonyl-1<i>H</i>-1,2,3-benzotriazole
;
_space_group_IT_number 14
_symmetry_cell_setting monoclinic
_symmetry_space_group_name_Hall '-P 2ybc'
_symmetry_space_group_name_H-M 'P 1 21/c 1'
_atom_sites_solution_hydrogens geom
_atom_sites_solution_primary direct
_atom_sites_solution_secondary difmap
_audit_creation_method SHELXL-97
_cell_angle_alpha 90.00
_cell_angle_beta 92.984(2)
_cell_angle_gamma 90.00
_cell_formula_units_Z 4
_cell_length_a 9.3685(3)
_cell_length_b 7.0627(2)
_cell_length_c 12.4994(3)
_cell_measurement_reflns_used 2027
_cell_measurement_temperature 150(2)
_cell_measurement_theta_max 27.48
_cell_measurement_theta_min 1.00
_cell_volume 825.93(4)
_computing_cell_refinement 'SCALEPACK (Otwinowski & Minor, 1997)'
_computing_data_collection 'COLLECT (Nonius, 2000)'
_computing_data_reduction 'DENZO and SCALEPACK (Otwinowski & Minor, 1997)'
_computing_molecular_graphics 'PLATON (Spek, 2009)'
_computing_publication_material 'PLATON (Spek, 2009)'
_computing_structure_refinement 'SHELXL97 (Sheldrick, 2008)'
_computing_structure_solution 'SIR97 (Altomare <i>et al.</i>, 1999)'
_diffrn_ambient_temperature 150(2)
_diffrn_detector_area_resol_mean 9.091
_diffrn_measured_fraction_theta_full 0.999
_diffrn_measured_fraction_theta_max 0.999
_diffrn_measurement_device_type 'Nonius KappaCCD'
_diffrn_measurement_method '\w and \p scans to fill the Ewald sphere'
_diffrn_radiation_monochromator 'horizontally mounted graphite crystal'
_diffrn_radiation_source 'fine-focus sealed tube'
_diffrn_radiation_type MoK\a
_diffrn_radiation_wavelength 0.71073
_diffrn_reflns_av_R_equivalents 0.023
_diffrn_reflns_av_sigmaI/netI 0.0190
_diffrn_reflns_limit_h_max 12
_diffrn_reflns_limit_h_min -12
_diffrn_reflns_limit_k_max 9
_diffrn_reflns_limit_k_min -9
_diffrn_reflns_limit_l_max 16
_diffrn_reflns_limit_l_min -16
_diffrn_reflns_number 14989
_diffrn_reflns_theta_full 27.48
_diffrn_reflns_theta_max 27.48
_diffrn_reflns_theta_min 2.18
_diffrn_standards_number 0
_exptl_absorpt_coefficient_mu 0.359
_exptl_absorpt_correction_type none
_exptl_crystal_colour colourless
_exptl_crystal_density_diffrn 1.586
_exptl_crystal_density_method 'not measured'
_exptl_crystal_description block
_exptl_crystal_F_000 408
_exptl_crystal_size_max 0.50
_exptl_crystal_size_mid 0.30
_exptl_crystal_size_min 0.25
_refine_diff_density_max 0.289
_refine_diff_density_min -0.420
_refine_ls_extinction_method none
_refine_ls_goodness_of_fit_ref 1.085
_refine_ls_hydrogen_treatment constr
_refine_ls_matrix_type full
_refine_ls_number_parameters 119
_refine_ls_number_reflns 1886
_refine_ls_number_restraints 0
_refine_ls_restrained_S_all 1.085
_refine_ls_R_factor_all 0.0350
_refine_ls_R_factor_gt 0.0300
_refine_ls_shift/su_max 0.000
_refine_ls_shift/su_mean 0.000
_refine_ls_structure_factor_coef Fsqd
_refine_ls_weighting_details 'calc w=1/[\s^2^(Fo^2^)+(0.0431P)^2^+0.2983P] where P=(Fo^2^+2Fc^2^)/3'
_refine_ls_weighting_scheme calc
_refine_ls_wR_factor_gt 0.0792
_refine_ls_wR_factor_ref 0.0822
_reflns_number_gt 1674
_reflns_number_total 1886
_reflns_threshold_expression I>2sigma(I)
_cod_data_source_file im2237.cif
_cod_data_source_block I
_cod_original_sg_symbol_H-M 'P 21/c'
_cod_database_code 2227659
_cod_database_fobs_code 2227659

loop_
_symmetry_equiv_pos_as_xyz
'x, y, z'
'-x, y+1/2, -z+1/2'
'-x, -y, -z'
'x, -y-1/2, z-1/2'

loop_
_atom_site_type_symbol
_atom_site_label
_atom_site_fract_x
_atom_site_fract_y
_atom_site_fract_z
_atom_site_U_iso_or_equiv
_atom_site_adp_type
_atom_site_calc_flag
_atom_site_refinement_flags
_atom_site_occupancy
_atom_site_disorder_assembly
_atom_site_disorder_group
S S 0.39056(3) 0.07483(5) 0.36695(2) 0.02263(12) Uani d . 1 . .
O O1 0.32920(11) -0.04099(16) 0.44586(8) 0.0318(3) Uani d . 1 . .
O O2 0.51042(11) 0.01011(18) 0.31253(8) 0.0337(3) Uani d . 1 . .
N N1 0.25880(13) 0.10614(17) 0.27080(9) 0.0236(3) Uani d . 1 . .
N N2 0.29032(13) 0.10541(18) 0.16344(9) 0.0274(3) Uani d . 1 . .
N N3 0.17185(13) 0.11648(19) 0.10673(9) 0.0289(3) Uani d . 1 . .
C C3A 0.05897(15) 0.1243(2) 0.17395(11) 0.0233(3) Uani d . 1 . .
C C4 -0.08866(16) 0.1336(2) 0.14889(12) 0.0290(3) Uani d . 1 . .
H H4 -0.1253 0.1381 0.0784 0.035 Uiso calc R 1 . .
C C5 -0.17615(16) 0.1359(2) 0.23349(12) 0.0295(3) Uani d . 1 . .
H H5 -0.2746 0.1413 0.2200 0.035 Uiso calc R 1 . .
C C6 -0.12050(16) 0.1302(2) 0.34029(12) 0.0290(3) Uani d . 1 . .
H H6 -0.1837 0.1318 0.3953 0.035 Uiso calc R 1 . .
C C7 0.02458(16) 0.1222(2) 0.36641(11) 0.0273(3) Uani d . 1 . .
H H7 0.0611 0.1199 0.4370 0.033 Uiso calc R 1 . .
C C7A 0.11237(14) 0.11801(19) 0.27980(11) 0.0218(3) Uani d . 1 . .
C C8 0.41970(16) 0.3025(2) 0.41766(11) 0.0277(3) Uani d . 1 . .
H H8A 0.4901 0.2977 0.4762 0.042 Uiso calc R 1 . .
H H8B 0.3319 0.3521 0.4424 0.042 Uiso calc R 1 . .
H H8C 0.4531 0.3828 0.3623 0.042 Uiso calc R 1 . .

loop_
_atom_site_aniso_label
_atom_site_aniso_U_11
_atom_site_aniso_U_22
_atom_site_aniso_U_33
_atom_site_aniso_U_12
_atom_site_aniso_U_13
_atom_site_aniso_U_23
S 0.02097(19) 0.0276(2) 0.01921(18) 0.00087(12) 0.00002(12) 0.00117(12)
O1 0.0327(6) 0.0361(6) 0.0263(5) -0.0063(5) -0.0026(4) 0.0100(4)
O2 0.0245(5) 0.0461(7) 0.0306(5) 0.0088(5) 0.0010(4) -0.0071(5)
N1 0.0209(6) 0.0317(6) 0.0183(5) 0.0002(5) 0.0016(4) 0.0007(4)
N2 0.0275(6) 0.0369(7) 0.0180(5) -0.0017(5) 0.0030(4) 0.0007(5)
N3 0.0264(6) 0.0402(7) 0.0201(6) -0.0023(5) 0.0002(5) 0.0017(5)
C3A 0.0252(7) 0.0222(7) 0.0223(6) -0.0016(5) -0.0002(5) 0.0008(5)
C4 0.0266(7) 0.0293(7) 0.0304(7) -0.0015(6) -0.0052(6) 0.0009(6)
C5 0.0220(7) 0.0251(7) 0.0413(8) -0.0012(6) 0.0005(6) 0.0008(6)
C6 0.0263(7) 0.0262(7) 0.0352(8) 0.0000(6) 0.0100(6) 0.0008(6)
C7 0.0290(7) 0.0294(7) 0.0238(7) 0.0010(6) 0.0038(5) 0.0010(6)
C7A 0.0212(6) 0.0217(6) 0.0225(6) 0.0001(5) 0.0005(5) 0.0006(5)
C8 0.0301(7) 0.0290(7) 0.0239(6) -0.0017(6) 0.0001(5) -0.0003(6)

loop_
_atom_type_symbol
_atom_type_description
_atom_type_scat_dispersion_real
_atom_type_scat_dispersion_imag
_atom_type_scat_source
C C 0.0033 0.0016 'International Tables Vol C Tables 4.2.6.8 and 6.1.1.4'
H H 0.0000 0.0000 'International Tables Vol C Tables 4.2.6.8 and 6.1.1.4'
N N 0.0061 0.0033 'International Tables Vol C Tables 4.2.6.8 and 6.1.1.4'
O O 0.0106 0.0060 'International Tables Vol C Tables 4.2.6.8 and 6.1.1.4'
S S 0.1246 0.1234 'International Tables Vol C Tables 4.2.6.8 and 6.1.1.4'

loop_
_geom_angle_atom_site_label_1
_geom_angle_atom_site_label_2
_geom_angle_atom_site_label_3
_geom_angle_site_symmetry_1
_geom_angle_site_symmetry_3
_geom_angle
_geom_angle_publ_flag
O2 S O1 . . 120.31(7) ?
O2 S N1 . . 105.55(6) ?
O1 S N1 . . 105.13(6) ?
O2 S C8 . . 111.01(7) ?
O1 S C8 . . 109.79(7) ?
N1 S C8 . . 103.43(6) ?
C7A N1 N2 . . 109.87(11) ?
C7A N1 S . . 129.75(9) ?
N2 N1 S . . 120.12(9) ?
N3 N2 N1 . . 108.12(11) ?
N2 N3 C3A . . 109.37(11) ?
N3 C3A C7A . . 109.12(12) ?
N3 C3A C4 . . 129.85(13) ?
C7A C3A C4 . . 121.02(13) ?
C5 C4 C3A . . 116.74(13) ?
C5 C4 H4 . . 121.6 ?
C3A C4 H4 . . 121.6 ?
C4 C5 C6 . . 121.60(14) ?
C4 C5 H5 . . 119.2 ?
C6 C5 H5 . . 119.2 ?
C7 C6 C5 . . 122.41(14) ?
C7 C6 H6 . . 118.8 ?
C5 C6 H6 . . 118.8 ?
C6 C7 C7A . . 115.48(13) ?
C6 C7 H7 . . 122.3 ?
C7A C7 H7 . . 122.3 ?
N1 C7A C3A . . 103.50(11) ?
N1 C7A C7 . . 133.75(13) ?
C3A C7A C7 . . 122.74(13) ?
S C8 H8A . . 109.5 ?
S C8 H8B . . 109.5 ?
H8A C8 H8B . . 109.5 ?
S C8 H8C . . 109.5 ?
H8A C8 H8C . . 109.5 ?
H8B C8 H8C . . 109.5 ?

loop_
_geom_bond_atom_site_label_1
_geom_bond_atom_site_label_2
_geom_bond_site_symmetry_2
_geom_bond_distance
_geom_bond_publ_flag
S O2 . 1.4185(10) ?
S O1 . 1.4254(11) ?
S N1 . 1.6919(12) ?
S C8 . 1.7444(15) ?
N1 C7A . 1.3848(17) ?
N1 N2 . 1.3890(16) ?
N2 N3 . 1.2878(17) ?
N3 C3A . 1.3856(18) ?
C3A C7A . 1.3905(18) ?
C3A C4 . 1.4037(19) ?
C4 C5 . 1.371(2) ?
C4 H4 . 0.9300 ?
C5 C6 . 1.408(2) ?
C5 H5 . 0.9300 ?
C6 C7 . 1.382(2) ?
C6 H6 . 0.9300 ?
C7 C7A . 1.3936(19) ?
C7 H7 . 0.9300 ?
C8 H8A . 0.9600 ?
C8 H8B . 0.9600 ?
C8 H8C . 0.9600 ?

loop_
_geom_hbond_atom_site_label_D
_geom_hbond_atom_site_label_H
_geom_hbond_atom_site_label_A
_geom_hbond_site_symmetry_D
_geom_hbond_site_symmetry_H
_geom_hbond_site_symmetry_A
_geom_hbond_distance_DH
_geom_hbond_distance_HA
_geom_hbond_distance_DA
_geom_hbond_angle_DHA
_geom_hbond_publ_flag
C5 H5 O2 . . 1_455 0.93 2.55 3.270(2) 135 yes
C6 H6 O1 . . 3_556 0.93 2.55 3.451(2) 164 yes
C8 H8B N3 . . 4_566 0.96 2.61 3.446(2) 145 yes
C8 H8C O2 . . 2_655 0.96 2.40 3.325(2) 161 yes

loop_
_cod_related_entry_id
_cod_related_entry_database
_cod_related_entry_code
1 ChemSpider 692712
